data_7242686
loop_
_publ_author_name
'Xue, Yun-Shan'
'Ding, Ji'
'Sun, Dan-Ling'
'Cheng, Wei-Wei'
'Chen, Xuan-Rong'
'Huang, Xing-Cai'
'Wang, Jun'

_publ_section_title
;
 3D Ln-MOFs as multi-responsive luminescent probes for efficient sensing
 of Fe3+, Cr2O72&#x2212;, and antibiotics in aqueous solution
;
_journal_issue 21
_journal_name_full CrystEngComm
_journal_page_first 3838
_journal_page_last 3848
_journal_paper_doi 10.1039/D1CE00399B
_journal_volume 23
_journal_year 2021
_chemical_formula_moiety '0.11(C288 H207 Ho18 O148.5)'
_chemical_formula_sum 'C32 H23 Ho2 O16.5'
_chemical_formula_weight 1001.36
_space_group_crystal_system trigonal
_space_group_IT_number 148
_space_group_name_Hall '-R 3'
_space_group_name_H-M_alt 'R -3 :H'
_atom_sites_solution_hydrogens mixed
_audit_creation_date 2020-07-30
_audit_creation_method
;
Olex2 1.2-beta
(compiled 2018.05.29 svn.r3508 for OlexSys, GUI svn.r5506)
;
_audit_update_record
;
2021-03-19 deposited with the CCDC.	2021-04-20 downloaded from the CCDC.
;
_cell_angle_alpha 90
_cell_angle_beta 90
_cell_angle_gamma 120
_cell_formula_units_Z 9
_cell_length_a 19.6548(11)
_cell_length_b 19.6548(11)
_cell_length_c 45.295(3)
_cell_measurement_reflns_used 9886
_cell_measurement_temperature 150(2)
_cell_measurement_theta_max 26.36
_cell_measurement_theta_min 2.47
_cell_volume 15153.7(16)
_computing_cell_refinement 'SAINT v8.37A (Bruker, 2015)'
_computing_data_reduction 'SAINT v8.37A (Bruker, 2015)'
_computing_molecular_graphics 'Olex2 (Dolomanov et al., 2009)'
_computing_publication_material 'Olex2 (Dolomanov et al., 2009)'
_computing_structure_refinement 'ShelXL (Sheldrick, 2015)'
_computing_structure_solution 'SHELXT 2018/2 (Sheldrick, 2018)'
_diffrn_ambient_temperature 150.01
_diffrn_measured_fraction_theta_full 0.997
_diffrn_measured_fraction_theta_max 0.995
_diffrn_measurement_device_type 'Bruker APEX-II CCD'
_diffrn_measurement_method '\f and \w scans'
_diffrn_radiation_monochromator graphite
_diffrn_radiation_type MoK\a
_diffrn_radiation_wavelength 0.71073
_diffrn_reflns_av_R_equivalents 0.0397
_diffrn_reflns_av_unetI/netI 0.0300
_diffrn_reflns_Laue_measured_fraction_full 0.997
_diffrn_reflns_Laue_measured_fraction_max 0.995
_diffrn_reflns_limit_h_max 24
_diffrn_reflns_limit_h_min -24
_diffrn_reflns_limit_k_max 24
_diffrn_reflns_limit_k_min -23
_diffrn_reflns_limit_l_max 56
_diffrn_reflns_limit_l_min -56
_diffrn_reflns_number 50520
_diffrn_reflns_point_group_measured_fraction_full 0.997
_diffrn_reflns_point_group_measured_fraction_max 0.995
_diffrn_reflns_theta_full 25.242
_diffrn_reflns_theta_max 26.443
_diffrn_reflns_theta_min 2.160
_diffrn_standards_number 0
_exptl_absorpt_coefficient_mu 2.371
_exptl_absorpt_correction_T_max 0.7454
_exptl_absorpt_correction_T_min 0.6544
_exptl_absorpt_correction_type multi-scan
_exptl_absorpt_process_details
;
SADABS-2016/2 (Bruker,2016/2) was used for absorption correction.
wR2(int) was 0.0876 before and 0.0555 after correction.
The Ratio of minimum to maximum transmission is 0.8779.
The \l/2 correction factor is Not present.
;
_exptl_crystal_colour yellow
_exptl_crystal_density_diffrn 0.988
_exptl_crystal_description block
_exptl_crystal_F_000 4329
_refine_diff_density_max 2.779
_refine_diff_density_min -1.319
_refine_diff_density_rms 0.131
_refine_ls_extinction_method none
_refine_ls_goodness_of_fit_ref 1.086
_refine_ls_hydrogen_treatment constr
_refine_ls_matrix_type full
_refine_ls_number_parameters 245
_refine_ls_number_reflns 6930
_refine_ls_number_restraints 32
_refine_ls_restrained_S_all 1.117
_refine_ls_R_factor_all 0.0533
_refine_ls_R_factor_gt 0.0424
_refine_ls_shift/su_max 0.000
_refine_ls_shift/su_mean 0.000
_refine_ls_structure_factor_coef Fsqd
_refine_ls_weighting_details 'w=1/[\s^2^(Fo^2^)+(0.0697P)^2^+113.8379P] where P=(Fo^2^+2Fc^2^)/3'
_refine_ls_weighting_scheme calc
_refine_ls_wR_factor_gt 0.1246
_refine_ls_wR_factor_ref 0.1305
_reflns_Friedel_coverage 0.000
_reflns_number_gt 5624
_reflns_number_total 6930
_reflns_threshold_expression 'I > 2\s(I)'
_cod_data_source_file d1ce00399b2.cif
_cod_data_source_block 2
_cod_depositor_comments 'Adding full bibliography for 7242680--7242686.cif.'
_cod_original_cell_volume 15153.5(19)
_cod_original_sg_symbol_H-M 'R -3'
_cod_original_formula_sum 'C32 H23 Ho2 O16.50'
_cod_database_code 7242686
_shelx_shelxl_version_number 2018/3
_shelx_space_group_comment
;
The symmetry employed for this shelxl refinement is uniquely defined
by the following loop, which should always be used as a source of
symmetry information in preference to the above space-group names.
They are only intended as comments.
;
_olex2_refinement_description
;
1. Fixed Uiso
 At 1.2 times of:
  All C(H) groups, All C(H,H) groups
 At 1.5 times of:
  All O(H,H) groups
2. Restrained distances
 Ho01-O10 = Ho01-O8
 2.4 with sigma of 0.01
3. Uiso/Uaniso restraints and constraints
O8 \\sim O10: within 2A with sigma of 0.005 and sigma for terminal atoms of 0.01
Uanis(O8) \\sim Ueq, Uanis(O9) \\sim Ueq: with sigma of 0.01 and sigma for
terminal atoms of 0.02
Uanis(O8) \\sim Ueq: with sigma of 0.01 and sigma for terminal atoms of 0.02
Uanis(O8) \\sim Ueq, Uanis(O10) \\sim Ueq: with sigma of 0.005 and sigma for
terminal atoms of 0.01
Uanis(O10) \\sim Ueq, Uanis(O8) \\sim Ueq: with sigma of 0.005 and sigma for
terminal atoms of 0.01
Uanis(O7) \\sim Ueq: with sigma of 0.005 and sigma for terminal atoms of 0.01
4. Rigid body (RIGU) restrains
 O8, O10
 with sigma for 1-2 distances of 0.005 and sigma for 1-3 distances of 0.005
5. Others
 Sof(O10)=Sof(H10A)=Sof(H10B)=0.75*(1-FVAR(2))
 Sof(O8)=Sof(H8A)=Sof(H8B)=0.75*FVAR(2)
 Fixed Sof: O9(0.5) H9A(0.5) H9B(0.5)
6.a Riding coordinates:
 O8(H8A,H8B), O9(H9A,H9B), O10(H10A,H10B)
6.b Secondary CH2 refined with riding coordinates:
 C15(H15A,H15B)
6.c Aromatic/amide H refined with riding coordinates:
 C3(H3), C6(H6), C10(H10), C11(H11), C13(H13), C14(H14), C16(H16)
;
_olex2_submission_special_instructions 'No special instructions were received'

loop_
_space_group_symop_operation_xyz
'x, y, z'
'-y, x-y, z'
'-x+y, -x, z'
'x+2/3, y+1/3, z+1/3'
'-y+2/3, x-y+1/3, z+1/3'
'-x+y+2/3, -x+1/3, z+1/3'
'x+1/3, y+2/3, z+2/3'
'-y+1/3, x-y+2/3, z+2/3'
'-x+y+1/3, -x+2/3, z+2/3'
'-x, -y, -z'
'y, -x+y, -z'
'x-y, x, -z'
'-x+2/3, -y+1/3, -z+1/3'
'y+2/3, -x+y+1/3, -z+1/3'
'x-y+2/3, x+1/3, -z+1/3'
'-x+1/3, -y+2/3, -z+2/3'
'y+1/3, -x+y+2/3, -z+2/3'
'x-y+1/3, x+2/3, -z+2/3'

loop_
_atom_site_label
_atom_site_type_symbol
_atom_site_fract_x
_atom_site_fract_y
_atom_site_fract_z
_atom_site_U_iso_or_equiv
_atom_site_adp_type
_atom_site_occupancy
_atom_site_site_symmetry_order
_atom_site_calc_flag
_atom_site_refinement_flags_posn
_atom_site_refinement_flags_adp
_atom_site_refinement_flags_occupancy
_atom_site_disorder_assembly
_atom_site_disorder_group
Ho01 Ho 0.19414(2) 0.37891(2) 0.37430(2) 0.02957(10) Uani 1 1 d D . . . .
O1 O 0.1949(3) 0.2796(2) 0.34931(8) 0.0479(10) Uani 1 1 d . . . . .
O2 O 0.3992(2) 0.2603(3) 0.58172(8) 0.0486(10) Uani 1 1 d . . . . .
O3 O 0.1785(3) 0.2023(2) 0.31141(8) 0.0478(11) Uani 1 1 d . . . . .
O4 O 0.1813(3) -0.0414(2) 0.32648(9) 0.0610(14) Uani 1 1 d . . . . .
O5 O 0.2281(3) -0.0626(2) 0.36830(8) 0.0572(13) Uani 1 1 d . . . . .
O6 O 0.2999(3) 0.1399(3) 0.58232(10) 0.0641(14) Uani 1 1 d . . . . .
O7 O 0.2754(4) 0.1602(3) 0.43315(11) 0.0800(16) Uani 1 1 d . U . . .
C1 C 0.3413(4) 0.2042(4) 0.56928(11) 0.0428(14) Uani 1 1 d . . . . .
C2 C 0.1948(4) 0.2205(4) 0.33805(12) 0.0469(15) Uani 1 1 d . . . . .
C3 C 0.2055(4) 0.1025(3) 0.34597(12) 0.0462(15) Uani 1 1 d . . . . .
H3 H 0.190190 0.088475 0.325992 0.055 Uiso 1 1 calc R . . . .
C4 C 0.2203(5) 0.0539(4) 0.36426(12) 0.059(2) Uani 1 1 d . . . . .
C5 C 0.2137(5) 0.1705(4) 0.35741(12) 0.0537(18) Uani 1 1 d . . . . .
C6 C 0.2412(6) 0.0740(5) 0.39324(13) 0.078(3) Uani 1 1 d . . . . .
H6 H 0.249332 0.039844 0.405750 0.094 Uiso 1 1 calc R . . . .
C7 C 0.2506(7) 0.1439(5) 0.40428(14) 0.085(3) Uani 1 1 d . . . . .
C8 C 0.2085(5) -0.0234(4) 0.35211(12) 0.0536(17) Uani 1 1 d . . . . .
C9 C 0.3234(5) 0.2137(4) 0.53805(12) 0.0550(17) Uani 1 1 d . . . . .
C10 C 0.2355(6) 0.1919(4) 0.38658(13) 0.075(3) Uani 1 1 d . . . . .
H10 H 0.239890 0.238962 0.394238 0.090 Uiso 1 1 calc R . . . .
C11 C 0.3775(6) 0.2712(5) 0.52064(14) 0.077(2) Uani 1 1 d . . . . .
H11 H 0.426528 0.308383 0.528983 0.092 Uiso 1 1 calc R . . . .
O8 O 0.3122(4) 0.3858(6) 0.39343(19) 0.056(3) Uani 0.509(12) 1 d D U P A 1
H8A H 0.311754 0.389370 0.415003 0.085 Uiso 0.509(12) 1 d R . P A 1
H8B H 0.358054 0.432730 0.385533 0.085 Uiso 0.509(12) 1 d R . P A 1
C12 C 0.2942(6) 0.2262(5) 0.47870(15) 0.073(2) Uani 1 1 d . . . . .
C13 C 0.2510(5) 0.1620(5) 0.52620(16) 0.079(2) Uani 1 1 d . . . . .
H13 H 0.211821 0.121806 0.538158 0.095 Uiso 1 1 calc R . . . .
O9 O 0.2799(5) 0.5085(4) 0.39608(17) 0.054(2) Uani 0.5 1 d . U P A .
H9A H 0.256377 0.513199 0.414489 0.080 Uiso 0.5 1 d R . P . .
H9B H 0.285207 0.549039 0.382179 0.080 Uiso 0.5 1 d R . P . .
C14 C 0.3637(7) 0.2777(6) 0.49067(15) 0.088(3) Uani 1 1 d . . . . .
H14 H 0.403174 0.318358 0.478936 0.105 Uiso 1 1 calc R . . . .
C15 C 0.2781(7) 0.2290(5) 0.44612(15) 0.100(4) Uani 1 1 d . . . . .
H15A H 0.227461 0.227526 0.443248 0.120 Uiso 1 1 calc R . . . .
H15B H 0.320433 0.277575 0.436989 0.120 Uiso 1 1 calc R . . . .
C16 C 0.2353(7) 0.1687(6) 0.49638(19) 0.091(3) Uani 1 1 d . . . . .
H16 H 0.184877 0.134375 0.488316 0.109 Uiso 1 1 calc R . . . .
O10 O 0.3082(7) 0.4327(12) 0.4028(3) 0.048(4) Uani 0.241(12) 1 d D U P A 2
H10A H 0.295505 0.410558 0.422774 0.072 Uiso 0.241(12) 1 d R . P A 2
H10B H 0.345905 0.420208 0.393724 0.072 Uiso 0.241(12) 1 d R . P A 2

loop_
_atom_site_aniso_label
_atom_site_aniso_U_11
_atom_site_aniso_U_22
_atom_site_aniso_U_33
_atom_site_aniso_U_23
_atom_site_aniso_U_13
_atom_site_aniso_U_12
Ho01 0.04397(16) 0.02759(14) 0.01586(14) 0.00450(8) 0.00339(9) 0.01692(11)
O1 0.089(3) 0.044(2) 0.028(2) -0.0016(17) -0.002(2) 0.047(2)
O2 0.050(2) 0.064(3) 0.0203(18) 0.0018(18) -0.0013(17) 0.020(2)
O3 0.093(3) 0.052(2) 0.0167(17) 0.0001(16) -0.0084(19) 0.049(2)
O4 0.120(4) 0.046(2) 0.031(2) -0.0123(18) -0.028(2) 0.053(3)
O5 0.111(4) 0.051(3) 0.028(2) -0.0061(18) -0.025(2) 0.054(3)
O6 0.080(3) 0.059(3) 0.028(2) -0.006(2) -0.026(2) 0.015(3)
O7 0.147(4) 0.073(3) 0.043(2) -0.013(2) -0.033(3) 0.072(3)
C1 0.061(4) 0.063(4) 0.018(2) 0.004(3) 0.001(2) 0.041(3)
C2 0.083(5) 0.051(3) 0.021(3) 0.001(2) -0.003(3) 0.044(3)
C3 0.088(5) 0.043(3) 0.020(3) -0.004(2) -0.011(3) 0.042(3)
C4 0.124(6) 0.052(4) 0.025(3) -0.013(3) -0.029(3) 0.061(4)
C5 0.110(6) 0.052(4) 0.021(3) -0.006(2) -0.013(3) 0.057(4)
C6 0.175(9) 0.079(5) 0.024(3) -0.008(3) -0.021(4) 0.096(6)
C7 0.191(10) 0.081(5) 0.023(3) -0.015(3) -0.034(5) 0.100(6)
C8 0.103(5) 0.046(3) 0.027(3) -0.006(2) -0.016(3) 0.048(4)
C9 0.088(5) 0.079(5) 0.021(3) -0.006(3) -0.008(3) 0.059(4)
C10 0.168(8) 0.076(5) 0.022(3) -0.019(3) -0.030(4) 0.092(6)
C11 0.132(8) 0.081(5) 0.024(3) 0.007(3) 0.002(4) 0.058(5)
O8 0.048(4) 0.075(6) 0.028(4) -0.002(4) -0.026(3) 0.018(4)
C12 0.144(8) 0.076(5) 0.031(3) -0.008(4) -0.019(4) 0.078(6)
C13 0.100(6) 0.099(6) 0.043(4) -0.005(4) -0.025(4) 0.053(5)
O9 0.052(5) 0.033(4) 0.032(4) -0.017(3) 0.007(4) -0.011(4)
C14 0.160(10) 0.090(6) 0.029(4) 0.001(4) -0.010(5) 0.075(7)
C15 0.215(11) 0.097(6) 0.036(4) -0.034(4) -0.050(5) 0.114(8)
C16 0.132(8) 0.100(7) 0.056(5) -0.028(5) -0.046(5) 0.070(7)
O10 0.045(6) 0.064(7) 0.011(6) -0.004(5) -0.010(5) 0.011(5)

loop_
_atom_type_symbol
_atom_type_description
_atom_type_scat_dispersion_real
_atom_type_scat_dispersion_imag
_atom_type_scat_source
C C 0.0033 0.0016 'International Tables Vol C Tables 4.2.6.8 and 6.1.1.4'
H H 0.0000 0.0000 'International Tables Vol C Tables 4.2.6.8 and 6.1.1.4'
Ho Ho -0.2175 4.6783 'International Tables Vol C Tables 4.2.6.8 and 6.1.1.4'
O O 0.0106 0.0060 'International Tables Vol C Tables 4.2.6.8 and 6.1.1.4'

loop_
_geom_angle_atom_site_label_1
_geom_angle_atom_site_label_2
_geom_angle_atom_site_label_3
_geom_angle
_geom_angle_site_symmetry_1
_geom_angle_site_symmetry_3
_geom_angle_publ_flag
O1 Ho01 O1 76.30(13) . 16 ?
O1 Ho01 O2 139.33(15) . 12_556 ?
O1 Ho01 O3 125.63(13) . 16 ?
O1 Ho01 O4 77.26(16) . 17 ?
O1 Ho01 O5 77.29(17) . 2 ?
O1 Ho01 O6 88.37(15) . 12_556 ?
O1 Ho01 C1 114.32(17) . 12_556 ?
O1 Ho01 C2 25.25(13) 16 16 ?
O1 Ho01 C2 101.52(15) . 16 ?
O1 Ho01 O8 78.9(3) . . ?
O1 Ho01 O9 143.1(3) . . ?
O1 Ho01 O10 104.4(6) . . ?
O2 Ho01 O1 121.79(14) 12_556 16 ?
O2 Ho01 C1 27.24(16) 12_556 12_556 ?
O2 Ho01 C2 102.05(15) 12_556 16 ?
O2 Ho01 O8 101.2(3) 12_556 . ?
O2 Ho01 O9 68.0(2) 12_556 . ?
O3 Ho01 O1 49.33(11) 16 16 ?
O3 Ho01 O2 81.20(14) 16 12_556 ?
O3 Ho01 O6 133.32(15) 16 12_556 ?
O3 Ho01 C1 107.48(17) 16 12_556 ?
O3 Ho01 C2 24.13(14) 16 16 ?
O3 Ho01 O8 138.2(3) 16 . ?
O3 Ho01 O9 72.8(3) 16 . ?
O4 Ho01 O1 66.14(15) 17 16 ?
O4 Ho01 O2 142.21(15) 17 12_556 ?
O4 Ho01 O3 80.59(18) 17 16 ?
O4 Ho01 O5 130.86(14) 17 2 ?
O4 Ho01 O6 143.44(19) 17 12_556 ?
O4 Ho01 C1 153.48(16) 17 12_556 ?
O4 Ho01 C2 70.84(19) 17 16 ?
O4 Ho01 O8 72.4(2) 17 . ?
O4 Ho01 O9 75.1(2) 17 . ?
O4 Ho01 O10 76.9(4) 17 . ?
O5 Ho01 O1 67.35(14) 2 16 ?
O5 Ho01 O2 77.97(14) 2 12_556 ?
O5 Ho01 O3 81.18(17) 2 16 ?
O5 Ho01 O6 76.25(18) 2 12_556 ?
O5 Ho01 C1 75.66(15) 2 12_556 ?
O5 Ho01 C2 74.05(18) 2 16 ?
O5 Ho01 O8 140.5(3) 2 . ?
O5 Ho01 O9 139.6(2) 2 . ?
O5 Ho01 O10 150.6(4) 2 . ?
O6 Ho01 O1 142.70(17) 12_556 16 ?
O6 Ho01 O2 54.52(15) 12_556 12_556 ?
O6 Ho01 C1 27.28(17) 12_556 12_556 ?
O6 Ho01 C2 145.61(18) 12_556 16 ?
O6 Ho01 O8 72.0(2) 12_556 . ?
O6 Ho01 O9 99.7(2) 12_556 . ?
C1 Ho01 O1 138.22(16) 12_556 16 ?
C1 Ho01 C2 125.65(18) 12_556 16 ?
O8 Ho01 O1 135.2(2) . 16 ?
O8 Ho01 C1 86.1(2) . 12_556 ?
O8 Ho01 C2 142.1(3) . 16 ?
O8 Ho01 O9 69.8(4) . . ?
O9 Ho01 O1 113.0(2) . 16 ?
O9 Ho01 C1 83.2(2) . 12_556 ?
O9 Ho01 C2 91.9(3) . 16 ?
O10 Ho01 O1 142.0(4) . 16 ?
O10 Ho01 O6 74.5(4) . 12_556 ?
O10 Ho01 C2 132.4(5) . 16 ?
O10 Ho01 O9 45.6(6) . . ?
Ho01 O1 Ho01 103.70(13) . 16 ?
C2 O1 Ho01 173.7(4) . . ?
C2 O1 Ho01 82.1(3) . 16 ?
C1 O2 Ho01 91.9(3) . 11_556 ?
C2 O3 Ho01 106.2(3) . 16 ?
C8 O4 Ho01 139.6(4) . 18_545 ?
C8 O5 Ho01 134.8(4) . 3 ?
C1 O6 Ho01 92.4(3) . 11_556 ?
C7 O7 C15 116.4(5) . . ?
O2 C1 Ho01 60.9(3) . 11_556 ?
O2 C1 O6 121.3(5) . . ?
O2 C1 C9 118.9(6) . . ?
O6 C1 Ho01 60.4(3) . 11_556 ?
O6 C1 C9 119.8(6) . . ?
C9 C1 Ho01 177.3(4) . 11_556 ?
O1 C2 Ho01 72.6(3) . 16 ?
O1 C2 C5 118.6(5) . . ?
O3 C2 Ho01 49.6(3) . 16 ?
O3 C2 O1 122.1(5) . . ?
O3 C2 C5 119.3(5) . . ?
C5 C2 Ho01 167.6(4) . 16 ?
C5 C3 C4 118.7(5) . . ?
C3 C4 C8 119.2(5) . . ?
C6 C4 C3 120.3(5) . . ?
C6 C4 C8 120.5(5) . . ?
C3 C5 C2 118.3(5) . . ?
C3 C5 C10 121.7(5) . . ?
C10 C5 C2 119.9(5) . . ?
C4 C6 C7 120.1(6) . . ?
O7 C7 C6 115.4(6) . . ?
O7 C7 C10 124.5(6) . . ?
C10 C7 C6 120.1(6) . . ?
O4 C8 O5 126.0(5) . . ?
O4 C8 C4 116.5(5) . . ?
O5 C8 C4 117.5(5) . . ?
C11 C9 C1 121.5(7) . . ?
C11 C9 C13 118.6(6) . . ?
C13 C9 C1 119.9(7) . . ?
C7 C10 C5 119.0(6) . . ?
C9 C11 C14 122.3(9) . . ?
C14 C12 C15 121.2(9) . . ?
C14 C12 C16 119.9(7) . . ?
C16 C12 C15 118.9(9) . . ?
C9 C13 C16 119.9(9) . . ?
C12 C14 C11 119.4(9) . . ?
O7 C15 C12 105.7(6) . . ?
C12 C16 C13 119.6(9) . . ?

loop_
_geom_bond_atom_site_label_1
_geom_bond_atom_site_label_2
_geom_bond_distance
_geom_bond_site_symmetry_2
_geom_bond_publ_flag
Ho01 O1 2.263(4) . ?
Ho01 O1 2.837(4) 16 ?
Ho01 O2 2.396(4) 12_556 ?
Ho01 O3 2.336(4) 16 ?
Ho01 O4 2.294(4) 17 ?
Ho01 O5 2.298(4) 2 ?
Ho01 O6 2.384(4) 12_556 ?
Ho01 C1 2.740(5) 12_556 ?
Ho01 C2 2.944(5) 16 ?
Ho01 O8 2.416(6) . ?
Ho01 O9 2.451(7) . ?
Ho01 O10 2.333(9) . ?
O1 C2 1.268(7) . ?
O2 C1 1.255(7) . ?
O3 C2 1.254(6) . ?
O4 C8 1.253(7) . ?
O5 C8 1.255(7) . ?
O6 C1 1.257(7) . ?
O7 C7 1.376(8) . ?
O7 C15 1.450(8) . ?
C1 C9 1.491(7) . ?
C2 C5 1.495(8) . ?
C3 C4 1.401(7) . ?
C3 C5 1.366(8) . ?
C4 C6 1.373(8) . ?
C4 C8 1.521(8) . ?
C5 C10 1.388(8) . ?
C6 C7 1.387(9) . ?
C7 C10 1.379(9) . ?
C9 C11 1.352(11) . ?
C9 C13 1.378(11) . ?
C11 C14 1.403(9) . ?
C12 C14 1.342(13) . ?
C12 C15 1.516(9) . ?
C12 C16 1.396(13) . ?
C13 C16 1.407(10) . ?
